data_4505844
loop_
_publ_author_name
'Chun, Hyungphil'
'Bernal, Ivan'

_publ_section_title
;
 Crystal Structures of Neutral Cobalt(III) Complexes:&#x2009; Common
 Hydrogen-Bonding Patterns Observed in Compounds of Different Molecular
 Structures
;
_journal_issue 2
_journal_name_full 'Crystal Growth &amp; Design'
_journal_page_first 143
_journal_paper_doi 10.1021/cg000003n
_journal_volume 1
_journal_year 2001
_chemical_formula_moiety 'C7 H15 Co N6 O'
_chemical_formula_sum 'C7 H15 Co N6 O'
_chemical_formula_weight 258.18
_chemical_name_systematic ' fac-(diethylenetriamine)tricyanocobalt(III) monohydrate'
_space_group_IT_number 14
_symmetry_cell_setting monoclinic
_symmetry_space_group_name_Hall '-P 2yn'
_symmetry_space_group_name_H-M 'P 1 21/n 1'
_atom_sites_solution_hydrogens difmap
_atom_sites_solution_primary direct
_atom_sites_solution_secondary difmap
_cell_angle_alpha 90.00
_cell_angle_beta 91.93(2)
_cell_angle_gamma 90.00
_cell_formula_units_Z 4
_cell_length_a 8.2641(10)
_cell_length_b 13.261(3)
_cell_length_c 10.393(2)
_cell_measurement_reflns_used 25
_cell_measurement_temperature 293(2)
_cell_measurement_theta_max 15.46
_cell_measurement_theta_min 9.27
_cell_volume 1138.3(4)
_computing_cell_refinement 'Enraf-Nonius CAD4-PC (Enraf-Nonius, 1989)'
_computing_data_collection 'Enraf-Nonius CAD4-PC (Enraf-Nonius, 1989)'
_computing_data_reduction 'NRCVAX DATRD2 (Le Page & Gabe, 1979)'
_computing_molecular_graphics 'ORTEP-III (Burnett & Johnson, 1996)'
_computing_structure_refinement 'SHELXL-93 (Sheldrick, 1993)'
_computing_structure_solution 'SHELXS-86 (Sheldrick, 1990)'
_diffrn_ambient_temperature 293(2)
_diffrn_measurement_device 'Enraf-Nonius CAD-4'
_diffrn_measurement_method \w--2\q
_diffrn_radiation_monochromator graphite
_diffrn_radiation_source 'fine-focus sealed tube'
_diffrn_radiation_type 'Mo K\a'
_diffrn_radiation_wavelength 0.71073
_diffrn_reflns_av_R_equivalents 0.0458
_diffrn_reflns_av_sigmaI/netI 0.0260
_diffrn_reflns_limit_h_max 9
_diffrn_reflns_limit_h_min -9
_diffrn_reflns_limit_k_max 15
_diffrn_reflns_limit_k_min 0
_diffrn_reflns_limit_l_max 12
_diffrn_reflns_limit_l_min 0
_diffrn_reflns_number 2114
_diffrn_reflns_theta_max 24.99
_diffrn_reflns_theta_min 2.49
_diffrn_standards_decay_% 0
_diffrn_standards_interval_time 120
_diffrn_standards_number 3
_exptl_absorpt_coefficient_mu 1.493
_exptl_absorpt_correction_T_max 0.9695
_exptl_absorpt_correction_T_min 0.8396
_exptl_absorpt_correction_type psi-scan
_exptl_absorpt_process_details 'NRCVAX ABSORP (Gabe et al., 1989)'
_exptl_crystal_colour yellow
_exptl_crystal_density_diffrn 1.507
_exptl_crystal_density_method 'not measured'
_exptl_crystal_description irregular
_exptl_crystal_F_000 536
_exptl_crystal_size_max 0.60
_exptl_crystal_size_mid 0.43
_exptl_crystal_size_min 0.42
_refine_diff_density_max 0.484
_refine_diff_density_min -0.694
_refine_diff_density_rms 0.084
_refine_ls_extinction_method none
_refine_ls_goodness_of_fit_all 1.086
_refine_ls_goodness_of_fit_ref 1.135
_refine_ls_hydrogen_treatment refall
_refine_ls_matrix_type full
_refine_ls_number_parameters 196
_refine_ls_number_reflns 2000
_refine_ls_number_restraints 0
_refine_ls_restrained_S_all 1.086
_refine_ls_restrained_S_obs 1.135
_refine_ls_R_factor_all 0.0415
_refine_ls_R_factor_gt 0.0321
_refine_ls_shift/esd_mean 0.000
_refine_ls_shift/su_max 0.003
_refine_ls_structure_factor_coef Fsqd
_refine_ls_weighting_details 'w=1/[\s^2^(Fo^2^)+(0.0649P)^2^+0.0000P] where P=(Fo^2^+2Fc^2^)/3'
_refine_ls_weighting_scheme calc
_refine_ls_wR_factor_all 0.0893
_refine_ls_wR_factor_ref 0.0849
_reflns_number_gt 1689
_reflns_number_total 2000
_reflns_threshold_expression I>2\s(I)
_cod_data_source_file cg000003n.cif
_cod_data_source_block (2)
_cod_depositor_comments
;
The following automatic conversions were performed:

'_symmetry_cell_setting' value 'Monoclinic' changed to 'monoclinic'
according to /home/saulius/struct/CIF-dictionaries/cif_core.dic
dictionary named 'cif_core.dic' version 2.4.2 from 2011-04-26.

Automatic conversion script
Id: cif_fix_values 1715 2011-07-08 13:25:40Z adriana 
;
_cod_original_cell_volume 1138.3(3)
_cod_original_sg_symbol_H-M 'P 21/n'
_cod_database_code 4505844

loop_
_symmetry_equiv_pos_as_xyz
'x, y, z'
'-x+1/2, y+1/2, -z+1/2'
'-x, -y, -z'
'x-1/2, -y-1/2, z-1/2'

loop_
_atom_site_aniso_label
_atom_site_aniso_U_11
_atom_site_aniso_U_22
_atom_site_aniso_U_33
_atom_site_aniso_U_23
_atom_site_aniso_U_13
_atom_site_aniso_U_12
Co 0.0228(2) 0.0190(2) 0.0216(2) 0.00007(11) -0.00262(13) -0.00055(11)
N1 0.0303(12) 0.0240(11) 0.0314(11) -0.0018(9) 0.0012(9) -0.0003(10)
N2 0.0322(12) 0.0247(11) 0.0280(11) 0.0030(9) -0.0075(9) 0.0018(9)
N3 0.0316(11) 0.0271(12) 0.0285(12) 0.0017(10) 0.0027(9) 0.0001(9)
N4 0.057(2) 0.0351(14) 0.0488(14) -0.0098(11) -0.0067(12) 0.0055(12)
N5 0.0387(12) 0.0302(11) 0.0363(12) 0.0006(9) -0.0123(10) 0.0011(10)
N6 0.062(2) 0.0449(14) 0.0485(15) -0.0003(12) 0.0130(13) -0.0182(14)
C1 0.042(2) 0.038(2) 0.0288(13) -0.0089(12) -0.0029(11) -0.0025(12)
C2 0.044(2) 0.041(2) 0.0352(15) -0.0084(12) -0.0123(12) 0.0013(13)
C3 0.0271(14) 0.045(2) 0.046(2) -0.0014(13) -0.0063(12) 0.0024(12)
C4 0.0286(14) 0.054(2) 0.049(2) 0.0084(15) 0.0000(13) -0.0067(13)
C5 0.0327(13) 0.0239(12) 0.0302(12) -0.0004(10) -0.0052(10) 0.0043(11)
C6 0.0304(13) 0.0199(12) 0.0273(12) -0.0032(9) -0.0008(10) -0.0044(10)
C7 0.0351(13) 0.0261(13) 0.0286(12) -0.0011(10) 0.0000(10) -0.0048(11)
O1W 0.0557(15) 0.051(2) 0.067(2) -0.0187(13) 0.0138(12) -0.0142(12)

loop_
_atom_site_label
_atom_site_type_symbol
_atom_site_fract_x
_atom_site_fract_y
_atom_site_fract_z
_atom_site_U_iso_or_equiv
_atom_site_thermal_displace_type
_atom_site_occupancy
_atom_site_calc_flag
Co Co 0.10825(3) 0.82272(2) 0.63513(3) 0.0212(2) Uani 1 d
N1 N 0.0624(3) 0.9429(2) 0.7393(2) 0.0286(5) Uani 1 d
H1N H 0.1118(39) 0.9888(25) 0.7138(31) 0.044(9) Uiso 1 d
H2N H -0.0465(46) 0.9605(25) 0.7410(31) 0.053(9) Uiso 1 d
N2 N 0.2885(3) 0.8012(2) 0.7623(2) 0.0285(5) Uani 1 d
H3N H 0.2755(31) 0.7478(22) 0.7941(23) 0.019(6) Uiso 1 d
N3 N 0.2737(3) 0.8930(2) 0.5337(2) 0.0290(5) Uani 1 d
H4N H 0.2788(30) 0.8669(21) 0.4670(27) 0.022(7) Uiso 1 d
H5N H 0.2477(35) 0.9543(26) 0.5152(27) 0.038(8) Uiso 1 d
N4 N 0.1775(3) 0.6257(2) 0.5012(2) 0.0472(6) Uani 1 d
N5 N -0.1547(3) 0.8805(2) 0.4380(2) 0.0354(5) Uani 1 d
N6 N -0.1313(4) 0.7010(2) 0.7829(3) 0.0517(7) Uani 1 d
C1 C 0.1193(4) 0.9225(2) 0.8730(2) 0.0367(6) Uani 1 d
H1C H 0.0393(36) 0.8736(22) 0.9098(28) 0.040(8) Uiso 1 d
H2C H 0.1216(40) 0.9799(26) 0.9242(30) 0.050(9) Uiso 1 d
C2 C 0.2854(4) 0.8778(2) 0.8679(3) 0.0404(7) Uani 1 d
H3C H 0.3132(38) 0.8431(23) 0.9484(32) 0.042(8) Uiso 1 d
H4C H 0.3614(44) 0.9268(31) 0.8462(33) 0.062(11) Uiso 1 d
C3 C 0.4424(3) 0.8042(2) 0.6922(3) 0.0394(6) Uani 1 d
H5C H 0.4455(35) 0.7436(23) 0.6425(26) 0.037(7) Uiso 1 d
H6C H 0.5411(52) 0.8145(28) 0.7555(39) 0.076(12) Uiso 1 d
C4 C 0.4337(3) 0.8936(3) 0.6017(3) 0.0436(7) Uani 1 d
H7C H 0.4506(41) 0.9559(26) 0.6489(31) 0.054(9) Uiso 1 d
H8C H 0.5132(43) 0.8944(24) 0.5390(32) 0.055(10) Uiso 1 d
C5 C 0.1518(3) 0.7003(2) 0.5502(2) 0.0291(5) Uani 1 d
C6 C -0.0561(3) 0.8564(2) 0.5125(2) 0.0259(5) Uani 1 d
C7 C -0.0412(3) 0.7485(2) 0.7287(2) 0.0299(5) Uani 1 d
O1W O 0.2321(3) 0.5041(2) 0.2803(3) 0.0577(7) Uani 1 d
H1W H 0.2077(51) 0.5362(33) 0.3469(41) 0.076(14) Uiso 1 d
H2W H 0.2200(58) 0.4478(40) 0.2959(45) 0.088(17) Uiso 1 d

loop_
_atom_type_symbol
_atom_type_description
_atom_type_scat_dispersion_real
_atom_type_scat_dispersion_imag
_atom_type_scat_source
C C 0.0033 0.0016 'International Tables Vol C Tables 4.2.6.8 and 6.1.1.4'
H H 0.0000 0.0000 'International Tables Vol C Tables 4.2.6.8 and 6.1.1.4'
N N 0.0061 0.0033 'International Tables Vol C Tables 4.2.6.8 and 6.1.1.4'
O O 0.0106 0.0060 'International Tables Vol C Tables 4.2.6.8 and 6.1.1.4'
Co Co 0.3494 0.9721 'International Tables Vol C Tables 4.2.6.8 and 6.1.1.4'

loop_
_geom_angle_atom_site_label_1
_geom_angle_atom_site_label_2
_geom_angle_atom_site_label_3
_geom_angle
C7 Co C6 90.15(10)
C7 Co C5 86.00(11)
C6 Co C5 91.84(10)
C7 Co N1 89.86(10)
C6 Co N1 91.84(9)
C5 Co N1 174.47(10)
C7 Co N2 94.15(10)
C6 Co N2 174.33(9)
C5 Co N2 92.14(10)
N1 Co N2 84.49(9)
C7 Co N3 176.32(11)
C6 Co N3 91.33(10)
C5 Co N3 90.58(11)
N1 Co N3 93.46(10)
N2 Co N3 84.60(9)
C1 N1 Co 107.9(2)
C1 N1 H1N 107.9(25)
Co N1 H1N 109.3(23)
C1 N1 H2N 107.8(20)
Co N1 H2N 114.7(21)
H1N N1 H2N 109.0(30)
C3 N2 C2 112.2(2)
C3 N2 Co 107.8(2)
C2 N2 Co 111.1(2)
C3 N2 H3N 111.1(18)
C2 N2 H3N 107.2(18)
Co N2 H3N 107.4(19)
C4 N3 Co 111.7(2)
C4 N3 H4N 110.7(19)
Co N3 H4N 108.8(19)
C4 N3 H5N 108.3(20)
Co N3 H5N 113.0(20)
H4N N3 H5N 104.0(28)
N1 C1 C2 107.6(2)
N1 C1 H1C 106.4(17)
C2 C1 H1C 111.8(16)
N1 C1 H2C 112.9(20)
C2 C1 H2C 110.1(21)
H1C C1 H2C 108.0(26)
N2 C2 C1 109.5(2)
N2 C2 H3C 107.5(18)
C1 C2 H3C 110.3(19)
N2 C2 H4C 105.4(22)
C1 C2 H4C 110.9(22)
H3C C2 H4C 113.1(28)
N2 C3 C4 107.6(2)
N2 C3 H5C 106.3(17)
C4 C3 H5C 109.0(17)
N2 C3 H6C 111.1(23)
C4 C3 H6C 108.1(21)
H5C C3 H6C 114.6(27)
N3 C4 C3 108.4(2)
N3 C4 H7C 111.0(20)
C3 C4 H7C 110.5(19)
N3 C4 H8C 107.7(21)
C3 C4 H8C 114.8(20)
H7C C4 H8C 104.4(28)
N4 C5 Co 178.6(2)
N5 C6 Co 177.6(2)
N6 C7 Co 177.9(2)
H1W O1W H2W 106.3(45)

loop_
_geom_bond_atom_site_label_1
_geom_bond_atom_site_label_2
_geom_bond_distance
Co C7 1.876(3)
Co C6 1.885(2)
Co C5 1.888(2)
Co N1 1.970(2)
Co N2 1.979(2)
Co N3 1.986(2)
N1 C1 1.477(3)
N1 H1N 0.78(3)
N1 H2N 0.93(4)
N2 C3 1.487(4)
N2 C2 1.496(3)
N2 H3N 0.79(3)
N3 C4 1.478(4)
N3 H4N 0.78(3)
N3 H5N 0.86(3)
N4 C5 1.136(3)
N5 C6 1.150(3)
N6 C7 1.139(4)
C1 C2 1.497(4)
C1 H1C 1.01(3)
C1 H2C 0.93(3)
C2 H3C 0.97(3)
C2 H4C 0.94(4)
C3 C4 1.513(4)
C3 H5C 0.96(3)
C3 H6C 1.04(4)
C4 H7C 0.97(3)
C4 H8C 0.94(3)
O1W H1W 0.84(4)
O1W H2W 0.77(5)
